data_7022455
loop_
_publ_author_name
'Yu, Wan-Rong'
'Lee, Gene-Hsian'
'Yang, En-Che'

_publ_section_title
;
 Systematic studies of the structures and magnetic properties for a family
 of cubane complexes with the formula: [M2Ln2] (Ln = Dy, Gd; M = Ni, Zn)
 and [Ni2Y2].
;
_journal_issue 11
_journal_name_full 'Dalton transactions (Cambridge, England : 2003)'
_journal_page_first 3941
_journal_page_last 3949
_journal_paper_doi 10.1039/c2dt32688d
_journal_volume 42
_journal_year 2013
_chemical_formula_sum 'C64 H75 Cl Gd2 N4 Ni2 O26'
_chemical_formula_weight 1783.65
_chemical_name_systematic
;
?
;
_space_group_IT_number 15
_symmetry_cell_setting monoclinic
_symmetry_space_group_name_Hall '-C 2yc'
_symmetry_space_group_name_H-M 'C 1 2/c 1'
_atom_sites_solution_hydrogens geom
_atom_sites_solution_primary direct
_atom_sites_solution_secondary difmap
_audit_creation_method SHELXL-97
_cell_angle_alpha 90.00
_cell_angle_beta 121.3414(9)
_cell_angle_gamma 90.00
_cell_formula_units_Z 4
_cell_length_a 21.2334(10)
_cell_length_b 23.9758(11)
_cell_length_c 17.5937(8)
_cell_measurement_reflns_used 7171
_cell_measurement_temperature 150(2)
_cell_measurement_theta_max 25.27
_cell_measurement_theta_min 2.17
_cell_volume 7649.8(6)
_computing_cell_refinement 'Bruker SAINT'
_computing_data_collection 'Bruker SMART'
_computing_data_reduction 'Bruker SAINT'
_computing_molecular_graphics 'Bruker SHELXTL'
_computing_publication_material 'Bruker SHELXTL'
_computing_structure_refinement 'SHELXL-97 (Sheldrick, 1997)'
_computing_structure_solution 'SHELXS-97 (Sheldrick, 1990)'
_diffrn_ambient_temperature 150(2)
_diffrn_measured_fraction_theta_full 1.000
_diffrn_measured_fraction_theta_max 1.000
_diffrn_measurement_device_type 'BRUKER SMART APEXCCD area detector'
_diffrn_measurement_method 'omega scans'
_diffrn_radiation_monochromator graphite
_diffrn_radiation_source 'fine-focus sealed tube'
_diffrn_radiation_type MoK\a
_diffrn_radiation_wavelength 0.71073
_diffrn_reflns_av_R_equivalents 0.0391
_diffrn_reflns_av_sigmaI/netI 0.0427
_diffrn_reflns_limit_h_max 24
_diffrn_reflns_limit_h_min -27
_diffrn_reflns_limit_k_max 31
_diffrn_reflns_limit_k_min -31
_diffrn_reflns_limit_l_max 22
_diffrn_reflns_limit_l_min -22
_diffrn_reflns_number 24781
_diffrn_reflns_theta_full 27.50
_diffrn_reflns_theta_max 27.50
_diffrn_reflns_theta_min 1.41
_exptl_absorpt_coefficient_mu 2.307
_exptl_absorpt_correction_T_max 0.5962
_exptl_absorpt_correction_T_min 0.4441
_exptl_absorpt_correction_type multi-scan
_exptl_crystal_colour blue
_exptl_crystal_density_diffrn 1.549
_exptl_crystal_density_meas ?
_exptl_crystal_density_method 'not measured'
_exptl_crystal_description block
_exptl_crystal_F_000 3584
_exptl_crystal_size_max 0.42
_exptl_crystal_size_mid 0.40
_exptl_crystal_size_min 0.25
_refine_diff_density_max 1.655
_refine_diff_density_min -0.851
_refine_diff_density_rms 0.288
_refine_ls_extinction_method none
_refine_ls_goodness_of_fit_ref 1.072
_refine_ls_hydrogen_treatment constr
_refine_ls_matrix_type full
_refine_ls_number_parameters 466
_refine_ls_number_reflns 8788
_refine_ls_number_restraints 150
_refine_ls_restrained_S_all 1.073
_refine_ls_R_factor_all 0.0694
_refine_ls_R_factor_gt 0.0558
_refine_ls_shift/su_max 0.011
_refine_ls_shift/su_mean 0.001
_refine_ls_structure_factor_coef Fsqd
_refine_ls_weighting_details 'calc w=1/[\s^2^(Fo^2^)+(0.0904P)^2^+34.1335P] where P=(Fo^2^+2Fc^2^)/3'
_refine_ls_weighting_scheme calc
_refine_ls_wR_factor_gt 0.1536
_refine_ls_wR_factor_ref 0.1652
_reflns_number_gt 7195
_reflns_number_total 8788
_reflns_threshold_expression >2sigma(I)
_cod_data_source_file c2dt32688d.txt
_cod_data_source_block ic15661
_cod_depositor_comments
;
The following automatic conversions were performed:

'_symmetry_cell_setting' value 'Monoclinic' changed to 'monoclinic'
according to /home/saulius/struct/CIF-dictionaries/cif_core.dic
dictionary named 'cif_core.dic' version 2.4.2 from 2011-04-26.

Automatic conversion script
Id: cif_fix_values 1891 2012-01-12 08:04:46Z andrius 

The following automatic conversions were performed:

'_exptl_crystal_density_meas' value 'not_measured' was changed to '?'
- the value is perceived as not measured.

Automatic conversion script
Id: cif_fix_values 3008 2015-01-20 13:52:24Z robertas 
;
_cod_original_sg_symbol_H-M C2/c
_cod_database_code 7022455

loop_
_symmetry_equiv_pos_as_xyz
'x, y, z'
'-x, y, -z+1/2'
'x+1/2, y+1/2, z'
'-x+1/2, y+1/2, -z+1/2'
'-x, -y, -z'
'x, -y, z-1/2'
'-x+1/2, -y+1/2, -z'
'x+1/2, -y+1/2, z-1/2'

loop_
_atom_site_label
_atom_site_type_symbol
_atom_site_fract_x
_atom_site_fract_y
_atom_site_fract_z
_atom_site_U_iso_or_equiv
_atom_site_adp_type
_atom_site_occupancy
_atom_site_symmetry_multiplicity
_atom_site_calc_flag
_atom_site_refinement_flags
_atom_site_disorder_assembly
_atom_site_disorder_group
Gd Gd 1.006436(14) 0.669807(12) 0.641486(16) 0.03431(11) Uani 1 1 d . . .
Ni Ni 0.91350(5) 0.57393(4) 0.69433(5) 0.0452(2) Uani 1 1 d . . .
O1 O 0.9242(2) 0.65915(17) 0.6998(3) 0.0367(8) Uani 1 1 d . . .
O2 O 0.9987(2) 0.57373(17) 0.6718(3) 0.0420(9) Uani 1 1 d . . .
O3 O 0.8934(2) 0.70516(18) 0.5131(3) 0.0439(10) Uani 1 1 d . . .
O4 O 0.9396(2) 0.62811(19) 0.4937(3) 0.0485(11) Uani 1 1 d . . .
O5 O 1.0065(3) 0.76051(18) 0.6912(3) 0.0489(11) Uani 1 1 d . . .
O6 O 0.8407(3) 0.5666(2) 0.7357(3) 0.0596(13) Uani 1 1 d . A .
O7 O 0.8839(2) 0.6326(2) 0.8394(3) 0.0501(11) Uani 1 1 d . . .
O8 O 1.0531(3) 0.7317(2) 0.5731(3) 0.0621(13) Uani 1 1 d . . .
H8A H 1.0747 0.7237 0.5441 0.093 Uiso 1 1 d R A .
H8B H 1.0130 0.7484 0.5397 0.093 Uiso 1 1 d R . .
N2 N 0.9123(4) 0.4916(3) 0.6648(4) 0.0701(19) Uani 1 1 d . A .
N1 N 0.8180(9) 0.6052(6) 0.5695(12) 0.039(2) Uani 0.529(7) 1 d PU A 1
C1 C 0.7707(9) 0.5742(6) 0.4985(10) 0.047(3) Uani 0.529(7) 1 d PU A 1
H1 H 0.7845 0.5375 0.4925 0.057 Uiso 0.529(7) 1 calc PR A 1
C2 C 0.7022(9) 0.5946(9) 0.4338(11) 0.056(3) Uani 0.529(7) 1 d PU A 1
H2 H 0.6682 0.5715 0.3861 0.068 Uiso 0.529(7) 1 calc PR A 1
C3 C 0.6854(8) 0.6466(8) 0.4399(10) 0.056(3) Uani 0.529(7) 1 d PU A 1
H3 H 0.6396 0.6614 0.3944 0.067 Uiso 0.529(7) 1 calc PR A 1
C4 C 0.7326(9) 0.6801(6) 0.5107(11) 0.049(3) Uani 0.529(7) 1 d PU A 1
H4 H 0.7199 0.7174 0.5158 0.058 Uiso 0.529(7) 1 calc PR A 1
C5 C 0.7992(9) 0.6570(6) 0.5737(11) 0.034(2) Uani 0.529(7) 1 d PU A 1
N1' N 0.8272(10) 0.5859(6) 0.5739(13) 0.039(2) Uani 0.471(7) 1 d PU A 2
C1' C 0.7849(10) 0.5516(7) 0.5071(12) 0.047(3) Uani 0.471(7) 1 d PU A 2
H1' H 0.8023 0.5148 0.5088 0.057 Uiso 0.471(7) 1 calc PR A 2
C2' C 0.7175(10) 0.5665(8) 0.4358(12) 0.056(3) Uani 0.471(7) 1 d PU A 2
H2' H 0.6906 0.5415 0.3874 0.068 Uiso 0.471(7) 1 calc PR A 2
C3' C 0.6895(11) 0.6183(11) 0.4357(13) 0.056(3) Uani 0.471(7) 1 d PU A 2
H3' H 0.6415 0.6286 0.3891 0.067 Uiso 0.471(7) 1 calc PR A 2
C4' C 0.7322(10) 0.6554(7) 0.5043(13) 0.049(3) Uani 0.471(7) 1 d PU A 2
H4' H 0.7155 0.6919 0.5056 0.058 Uiso 0.471(7) 1 calc PR A 2
C5' C 0.8017(11) 0.6356(8) 0.5719(13) 0.034(2) Uani 0.471(7) 1 d PU A 2
C6 C 0.8528(3) 0.6846(3) 0.6514(4) 0.0521(16) Uani 1 1 d . . .
H6A H 0.8337 0.6881 0.6919 0.062 Uiso 0.529(7) 1 calc PR A 1
H6B H 0.8587 0.7228 0.6347 0.062 Uiso 0.529(7) 1 calc PR A 1
H6C H 0.8547 0.7202 0.6241 0.062 Uiso 0.471(7) 1 d PR A 2
H6D H 0.8328 0.6917 0.6903 0.062 Uiso 0.471(7) 1 d PR A 2
C7 C 0.8716(6) 0.4512(4) 0.6722(6) 0.086(3) Uani 1 1 d . . .
H7 H 0.8414 0.4604 0.6956 0.104 Uiso 1 1 calc R A .
C8 C 0.8726(8) 0.3973(4) 0.6469(7) 0.110(4) Uani 1 1 d . A .
H8 H 0.8436 0.3694 0.6527 0.131 Uiso 1 1 calc R . .
C9 C 0.9162(8) 0.3845(4) 0.6130(8) 0.114(4) Uani 1 1 d . . .
H9 H 0.9180 0.3473 0.5957 0.137 Uiso 1 1 calc R A .
C10 C 0.9567(6) 0.4247(4) 0.6041(6) 0.083(3) Uani 1 1 d . A .
H10 H 0.9861 0.4163 0.5793 0.099 Uiso 1 1 calc R . .
C11 C 0.9544(5) 0.4788(3) 0.6322(5) 0.064(2) Uani 1 1 d . . .
C12 C 0.9949(4) 0.5272(3) 0.6207(5) 0.0546(17) Uani 1 1 d . A .
H12A H 1.0455 0.5153 0.6389 0.066 Uiso 1 1 calc R . .
H12B H 0.9692 0.5379 0.5571 0.066 Uiso 1 1 calc R . .
C13 C 0.8241(4) 0.6590(3) 0.3728(4) 0.0560(18) Uani 1 1 d . . .
C14 C 0.8104(5) 0.6108(5) 0.3260(5) 0.086(3) Uani 1 1 d . A .
H14 H 0.8441 0.5805 0.3504 0.104 Uiso 1 1 calc R . .
C15 C 0.7462(6) 0.6060(6) 0.2414(6) 0.116(5) Uani 1 1 d . . .
H15 H 0.7363 0.5721 0.2090 0.139 Uiso 1 1 calc R A .
C16 C 0.6983(5) 0.6493(6) 0.2055(6) 0.113(5) Uani 1 1 d . A .
H16 H 0.6552 0.6455 0.1482 0.135 Uiso 1 1 calc R . .
C17 C 0.7113(6) 0.6978(7) 0.2502(6) 0.117(5) Uani 1 1 d . . .
H17 H 0.6785 0.7284 0.2245 0.141 Uiso 1 1 calc R A .
C18 C 0.7747(5) 0.7019(5) 0.3362(5) 0.087(3) Uani 1 1 d . A .
H18 H 0.7832 0.7352 0.3693 0.104 Uiso 1 1 calc R . .
C19 C 0.8896(3) 0.6644(3) 0.4646(4) 0.0430(14) Uani 1 1 d . A .
C20 C 1.0000 0.8468(4) 0.7500 0.0391(17) Uani 1 2 d S . .
C21 C 1.0167(4) 0.8756(3) 0.6958(5) 0.0516(16) Uani 1 1 d . A .
H21 H 1.0283 0.8559 0.6579 0.062 Uiso 1 1 calc R . .
C22 C 1.0169(5) 0.9337(3) 0.6957(6) 0.068(2) Uani 1 1 d . . .
H22 H 1.0287 0.9537 0.6582 0.081 Uiso 1 1 calc R A .
C23 C 1.0000 0.9610(5) 0.7500 0.075(4) Uani 1 2 d S . .
H23 H 1.0000 1.0006 0.7500 0.090 Uiso 1 2 calc SR . .
C24 C 1.0000 0.7848(3) 0.7500 0.0396(18) Uani 1 2 d S . .
C25 C 0.7746(13) 0.5911(7) 0.8087(17) 0.044(3) Uani 0.529(7) 1 d PU A 1
C26 C 0.7083(10) 0.5638(8) 0.7394(13) 0.073(4) Uani 0.529(7) 1 d PU A 1
H26 H 0.7054 0.5510 0.6865 0.087 Uiso 0.529(7) 1 calc PR A 1
C27 C 0.6496(11) 0.5566(9) 0.7512(14) 0.086(4) Uani 0.529(7) 1 d PU A 1
H27 H 0.6057 0.5391 0.7065 0.103 Uiso 0.529(7) 1 calc PR A 1
C28 C 0.6557(11) 0.5754(9) 0.8301(14) 0.079(4) Uani 0.529(7) 1 d PU A 1
H28 H 0.6165 0.5697 0.8404 0.094 Uiso 0.529(7) 1 calc PR A 1
C29 C 0.7154(15) 0.6005(10) 0.8888(19) 0.078(5) Uani 0.529(7) 1 d PU A 1
H29 H 0.7194 0.6128 0.9424 0.093 Uiso 0.529(7) 1 calc PR A 1
C30 C 0.7750(16) 0.6105(9) 0.8762(18) 0.064(4) Uani 0.529(7) 1 d PU A 1
H30 H 0.8158 0.6320 0.9188 0.077 Uiso 0.529(7) 1 calc PR A 1
C25' C 0.7810(15) 0.5744(8) 0.8106(19) 0.044(3) Uani 0.471(7) 1 d PDU A 2
C26' C 0.7329(10) 0.5364(8) 0.7636(14) 0.073(4) Uani 0.471(7) 1 d PDU A 2
H26' H 0.7335 0.5199 0.7149 0.087 Uiso 0.471(7) 1 calc PR A 2
C27' C 0.6813(11) 0.5199(9) 0.7831(15) 0.086(4) Uani 0.471(7) 1 d PDU A 2
H27' H 0.6500 0.4892 0.7519 0.103 Uiso 0.471(7) 1 calc PR A 2
C28' C 0.6740(12) 0.5459(9) 0.8451(15) 0.079(4) Uani 0.471(7) 1 d PDU A 2
H28' H 0.6318 0.5390 0.8491 0.094 Uiso 0.471(7) 1 calc PR A 2
C29' C 0.7279(17) 0.5831(11) 0.904(2) 0.078(5) Uani 0.471(7) 1 d PDU A 2
H29' H 0.7260 0.5991 0.9524 0.093 Uiso 0.471(7) 1 calc PR A 2
C30' C 0.7823(18) 0.5951(10) 0.890(2) 0.064(4) Uani 0.471(7) 1 d PDU A 2
H30' H 0.8224 0.6175 0.9314 0.077 Uiso 0.471(7) 1 calc PR A 2
C31 C 0.8392(4) 0.5947(3) 0.7936(4) 0.0492(15) Uani 1 1 d . . .
Cl1 Cl 1.0923(5) 0.9606(3) 0.5055(5) 0.114(2) Uani 0.50 1 d P B 1
O9 O 1.071(2) 0.9380(14) 0.556(2) 0.215(12) Uiso 0.50 1 d P B 1
O10 O 1.044(2) 0.9411(14) 0.418(2) 0.222(13) Uiso 0.50 1 d P B 1
O11 O 1.1567(18) 0.9615(13) 0.529(2) 0.195(11) Uiso 0.50 1 d P B 1
O12 O 1.084(2) 1.012(2) 0.539(3) 0.276(18) Uiso 0.50 1 d P B 1
O13 O 1.023(2) 0.9447(17) 0.475(3) 0.252(17) Uiso 0.50 1 d P C 2
O14 O 1.1877(6) 0.7715(4) 0.4999(6) 0.130(3) Uiso 1 1 d D . .
C32 C 1.1504(9) 0.7345(7) 0.5199(11) 0.147(6) Uiso 1 1 d D . .
O15 O 0.9947(8) 0.8310(5) 0.4910(9) 0.168(5) Uiso 1 1 d D . .
C33 C 0.9129(10) 0.8413(8) 0.4518(13) 0.164(7) Uiso 1 1 d D . .
O16 O 1.0768(19) 0.7435(14) 0.209(2) 0.226(13) Uiso 0.50 1 d PD D -1
C34 C 1.035(3) 0.776(2) 0.242(4) 0.26(3) Uiso 0.50 1 d PD D -1

loop_
_atom_site_aniso_label
_atom_site_aniso_U_11
_atom_site_aniso_U_22
_atom_site_aniso_U_33
_atom_site_aniso_U_23
_atom_site_aniso_U_13
_atom_site_aniso_U_12
Gd 0.02498(16) 0.04395(18) 0.02653(16) 0.00032(10) 0.00817(12) 0.00123(11)
Ni 0.0407(4) 0.0534(5) 0.0391(4) -0.0102(3) 0.0190(4) -0.0148(4)
O1 0.0220(18) 0.048(2) 0.0298(19) -0.0002(16) 0.0062(16) 0.0011(16)
O2 0.046(2) 0.041(2) 0.038(2) -0.0043(17) 0.0210(19) -0.0006(18)
O3 0.038(2) 0.053(2) 0.0290(19) 0.0024(17) 0.0099(18) 0.0081(19)
O4 0.039(2) 0.059(3) 0.034(2) -0.0052(19) 0.0098(19) 0.010(2)
O5 0.058(3) 0.046(2) 0.038(2) 0.0003(18) 0.023(2) -0.004(2)
O6 0.050(3) 0.081(3) 0.049(3) -0.014(2) 0.027(2) -0.026(3)
O7 0.033(2) 0.071(3) 0.044(2) -0.003(2) 0.018(2) -0.008(2)
O8 0.057(3) 0.074(3) 0.064(3) 0.013(3) 0.037(3) 0.003(3)
N2 0.099(5) 0.058(4) 0.055(4) -0.017(3) 0.041(4) -0.032(4)
N1 0.032(4) 0.035(6) 0.041(3) -0.001(5) 0.013(3) -0.001(5)
C1 0.041(5) 0.045(6) 0.040(4) -0.005(5) 0.010(4) -0.008(5)
C2 0.042(5) 0.058(6) 0.051(4) -0.010(5) 0.011(4) -0.015(5)
C3 0.037(4) 0.059(6) 0.049(4) 0.000(6) 0.006(3) -0.001(5)
C4 0.036(4) 0.048(6) 0.048(4) 0.003(5) 0.011(3) 0.000(5)
C5 0.025(3) 0.035(6) 0.036(3) 0.000(5) 0.011(3) -0.003(5)
N1' 0.032(4) 0.035(6) 0.041(3) -0.001(5) 0.013(3) -0.001(5)
C1' 0.041(5) 0.045(6) 0.040(4) -0.005(5) 0.010(4) -0.008(5)
C2' 0.042(5) 0.058(6) 0.051(4) -0.010(5) 0.011(4) -0.015(5)
C3' 0.037(4) 0.059(6) 0.049(4) 0.000(6) 0.006(3) -0.001(5)
C4' 0.036(4) 0.048(6) 0.048(4) 0.003(5) 0.011(3) 0.000(5)
C5' 0.025(3) 0.035(6) 0.036(3) 0.000(5) 0.011(3) -0.003(5)
C6 0.026(3) 0.086(5) 0.035(3) 0.007(3) 0.009(3) 0.014(3)
C7 0.117(8) 0.078(6) 0.064(5) -0.021(4) 0.046(6) -0.049(6)
C8 0.159(12) 0.061(6) 0.091(7) -0.024(5) 0.053(8) -0.051(7)
C9 0.186(14) 0.058(6) 0.111(9) -0.026(6) 0.086(10) -0.027(7)
C10 0.107(8) 0.057(5) 0.078(6) -0.020(4) 0.043(6) -0.009(5)
C11 0.091(6) 0.050(4) 0.048(4) -0.014(3) 0.034(4) -0.015(4)
C12 0.073(5) 0.044(3) 0.050(4) -0.008(3) 0.034(4) 0.001(3)
C13 0.036(4) 0.091(5) 0.031(3) -0.009(3) 0.011(3) 0.007(3)
C14 0.051(5) 0.136(9) 0.050(4) -0.043(5) 0.010(4) 0.010(5)
C15 0.059(6) 0.196(13) 0.058(5) -0.062(7) 0.006(5) 0.019(7)
C16 0.049(5) 0.214(13) 0.041(4) -0.043(6) 0.001(4) 0.033(7)
C17 0.065(7) 0.186(13) 0.052(5) -0.017(7) -0.004(5) 0.039(8)
C18 0.062(5) 0.121(8) 0.039(4) -0.004(4) -0.001(4) 0.034(5)
C19 0.033(3) 0.063(4) 0.028(3) -0.002(3) 0.012(2) 0.002(3)
C20 0.022(4) 0.045(4) 0.037(4) 0.000 0.006(3) 0.000
C21 0.036(3) 0.050(4) 0.060(4) 0.002(3) 0.018(3) 0.000(3)
C22 0.062(5) 0.045(4) 0.097(6) 0.014(4) 0.041(5) 0.000(3)
C23 0.060(7) 0.040(5) 0.116(11) 0.000 0.040(7) 0.000
C24 0.027(4) 0.044(4) 0.034(4) 0.000 0.006(3) 0.000
C25 0.038(4) 0.042(7) 0.051(4) 0.004(6) 0.023(3) -0.003(6)
C26 0.065(6) 0.079(7) 0.080(6) 0.004(5) 0.042(5) -0.018(5)
C27 0.074(6) 0.094(7) 0.100(7) -0.003(5) 0.052(5) -0.022(5)
C28 0.068(6) 0.088(7) 0.090(6) 0.008(6) 0.048(5) -0.014(6)
C29 0.077(7) 0.091(9) 0.087(7) 0.011(6) 0.058(6) -0.002(6)
C30 0.059(5) 0.067(8) 0.071(6) 0.004(6) 0.037(5) -0.008(6)
C25' 0.038(4) 0.042(7) 0.051(4) 0.004(6) 0.023(3) -0.003(6)
C26' 0.065(6) 0.079(7) 0.080(6) 0.004(5) 0.042(5) -0.018(5)
C27' 0.074(6) 0.094(7) 0.100(7) -0.003(5) 0.052(5) -0.022(5)
C28' 0.068(6) 0.088(7) 0.090(6) 0.008(6) 0.048(5) -0.014(6)
C29' 0.077(7) 0.091(9) 0.087(7) 0.011(6) 0.058(6) -0.002(6)
C30' 0.059(5) 0.067(8) 0.071(6) 0.004(6) 0.037(5) -0.008(6)
C31 0.033(3) 0.068(4) 0.034(3) 0.005(3) 0.009(3) -0.006(3)
Cl1 0.118(5) 0.141(6) 0.088(4) 0.036(4) 0.056(4) 0.028(4)

loop_
_atom_type_symbol
_atom_type_description
_atom_type_scat_dispersion_real
_atom_type_scat_dispersion_imag
_atom_type_scat_source
C C 0.0033 0.0016 'International Tables Vol C Tables 4.2.6.8 and 6.1.1.4'
H H 0.0000 0.0000 'International Tables Vol C Tables 4.2.6.8 and 6.1.1.4'
N N 0.0061 0.0033 'International Tables Vol C Tables 4.2.6.8 and 6.1.1.4'
O O 0.0106 0.0060 'International Tables Vol C Tables 4.2.6.8 and 6.1.1.4'
Ni Ni 0.3393 1.1124 'International Tables Vol C Tables 4.2.6.8 and 6.1.1.4'
Gd Gd -0.1653 3.9035 'International Tables Vol C Tables 4.2.6.8 and 6.1.1.4'
Cl Cl 0.1484 0.1585 'International Tables Vol C Tables 4.2.6.8 and 6.1.1.4'

loop_
_geom_angle_atom_site_label_1
_geom_angle_atom_site_label_2
_geom_angle_atom_site_label_3
_geom_angle
_geom_angle_site_symmetry_1
_geom_angle_site_symmetry_3
O5 Gd O7 119.38(17) . 2_756
O5 Gd O2 142.96(15) . .
O7 Gd O2 77.28(16) 2_756 .
O5 Gd O1 77.49(14) . 2_756
O7 Gd O1 80.26(14) 2_756 2_756
O2 Gd O1 73.10(14) . 2_756
O5 Gd O8 72.31(17) . .
O7 Gd O8 70.87(17) 2_756 .
O2 Gd O8 142.58(16) . .
O1 Gd O8 118.78(16) 2_756 .
O5 Gd O4 131.77(15) . .
O7 Gd O4 88.86(15) 2_756 .
O2 Gd O4 76.89(15) . .
O1 Gd O4 149.64(14) 2_756 .
O8 Gd O4 83.25(17) . .
O5 Gd O3 80.36(15) . .
O7 Gd O3 133.61(15) 2_756 .
O2 Gd O3 113.16(15) . .
O1 Gd O3 145.89(14) 2_756 .
O8 Gd O3 77.70(16) . .
O4 Gd O3 53.68(14) . .
O5 Gd O1 78.66(15) . .
O7 Gd O1 140.20(14) 2_756 .
O2 Gd O1 70.15(14) . .
O1 Gd O1 69.01(15) 2_756 .
O8 Gd O1 146.57(16) . .
O4 Gd O1 104.92(14) . .
O3 Gd O1 81.47(14) . .
O5 Gd Ni 114.19(10) . 2_756
O7 Gd Ni 66.35(11) 2_756 2_756
O2 Gd Ni 38.32(10) . 2_756
O1 Gd Ni 36.95(10) 2_756 2_756
O8 Gd Ni 133.43(13) . 2_756
O4 Gd Ni 112.84(11) . 2_756
O3 Gd Ni 147.57(11) . 2_756
O1 Gd Ni 73.91(9) . 2_756
O5 Gd Ni 113.97(11) . .
O7 Gd Ni 111.80(12) 2_756 .
O2 Gd Ni 35.31(10) . .
O1 Gd Ni 72.94(10) 2_756 .
O8 Gd Ni 168.17(13) . .
O4 Gd Ni 85.26(12) . .
O3 Gd Ni 93.19(11) . .
O1 Gd Ni 35.81(9) . .
Ni Gd Ni 54.64(3) 2_756 .
O5 Gd Gd 68.15(10) . 2_756
O7 Gd Gd 114.96(11) 2_756 2_756
O2 Gd Gd 74.83(10) . 2_756
O1 Gd Gd 35.65(9) 2_756 2_756
O8 Gd Gd 136.77(13) . 2_756
O4 Gd Gd 137.22(12) . 2_756
O3 Gd Gd 111.35(10) . 2_756
O1 Gd Gd 34.72(9) . 2_756
Ni Gd Gd 55.454(15) 2_756 2_756
Ni Gd Gd 53.592(14) . 2_756
N1' Ni O6 86.8(7) . .
N1' Ni N2 89.2(5) . .
O6 Ni N2 95.5(3) . .
N1' Ni O2 102.3(7) . .
O6 Ni O2 170.2(2) . .
N2 Ni O2 81.0(2) . .
N1' Ni O1 85.6(4) . .
O6 Ni O1 99.01(19) . .
N2 Ni O1 164.2(2) . .
O2 Ni O1 85.61(16) . .
N1' Ni O2 170.7(5) . 2_756
O6 Ni O2 89.68(18) . 2_756
N2 Ni O2 99.7(2) . 2_756
O2 Ni O2 81.93(17) . 2_756
O1 Ni O2 86.44(15) . 2_756
N1' Ni N1 11.9(6) . .
O6 Ni N1 84.8(5) . .
N2 Ni N1 101.1(4) . .
O2 Ni N1 104.8(5) . .
O1 Ni N1 74.4(4) . .
O2 Ni N1 158.9(4) 2_756 .
N1' Ni Gd 126.3(4) . 2_756
O6 Ni Gd 83.74(14) . 2_756
N2 Ni Gd 144.2(2) . 2_756
O2 Ni Gd 93.72(11) . 2_756
O1 Ni Gd 44.63(11) . 2_756
O2 Ni Gd 44.57(11) 2_756 2_756
N1 Ni Gd 114.4(4) . 2_756
N1' Ni Gd 87.4(6) . .
O6 Ni Gd 143.32(16) . .
N2 Ni Gd 120.6(2) . .
O2 Ni Gd 42.49(11) . .
O1 Ni Gd 44.41(11) . .
O2 Ni Gd 90.31(11) 2_756 .
N1 Ni Gd 82.2(5) . .
Gd Ni Gd 70.953(17) 2_756 .
C6 O1 Ni 109.8(4) . .
C6 O1 Gd 117.7(4) . 2_756
Ni O1 Gd 98.42(15) . 2_756
C6 O1 Gd 118.0(4) . .
Ni O1 Gd 99.78(16) . .
Gd O1 Gd 109.63(15) 2_756 .
C12 O2 Ni 111.3(4) . .
C12 O2 Ni 116.0(4) . 2_756
Ni O2 Ni 98.06(17) . 2_756
C12 O2 Gd 127.5(4) . .
Ni O2 Gd 102.19(17) . .
Ni O2 Gd 97.10(16) 2_756 .
C19 O3 Gd 92.4(4) . .
C19 O4 Gd 92.8(4) . .
C24 O5 Gd 139.4(4) . .
C31 O6 Ni 126.7(4) . .
C31 O7 Gd 136.7(4) . 2_756
C11 N2 C7 119.2(8) . .
C11 N2 Ni 114.4(5) . .
C7 N2 Ni 126.4(7) . .
C5 N1 C1 118.0(14) . .
C5 N1 Ni 114.4(12) . .
C1 N1 Ni 126.3(10) . .
N1 C1 C2 121.6(14) . .
C3 C2 C1 118.7(15) . .
C2 C3 C4 121.7(15) . .
C3 C4 C5 116.7(14) . .
N1 C5 C4 123.2(15) . .
N1 C5 C6 112.5(14) . .
C4 C5 C6 124.3(12) . .
C5' N1' C1' 117.6(17) . .
C5' N1' Ni 107.6(14) . .
C1' N1' Ni 133.0(11) . .
N1' C1' C2' 123.4(16) . .
C1' C2' C3' 118.7(16) . .
C2' C3' C4' 119.4(17) . .
C3' C4' C5' 116.2(16) . .
N1' C5' C4' 124.6(18) . .
N1' C5' C6 121.9(16) . .
C4' C5' C6 113.5(13) . .
C5 C6 O1 116.6(8) . .
C5 C6 C5' 15.5(9) . .
O1 C6 C5' 102.6(8) . .
N2 C7 C8 121.7(11) . .
C7 C8 C9 118.7(10) . .
C10 C9 C8 120.3(10) . .
C9 C10 C11 118.6(10) . .
N2 C11 C10 121.5(8) . .
N2 C11 C12 115.9(6) . .
C10 C11 C12 122.4(8) . .
O2 C12 C11 111.6(6) . .
C14 C13 C18 118.9(7) . .
C14 C13 C19 121.0(7) . .
C18 C13 C19 120.0(7) . .
C13 C14 C15 119.7(10) . .
C16 C15 C14 120.5(11) . .
C17 C16 C15 120.8(9) . .
C16 C17 C18 118.5(11) . .
C13 C18 C17 121.5(10) . .
O4 C19 O3 120.9(5) . .
O4 C19 C13 119.6(6) . .
O3 C19 C13 119.4(6) . .
C21 C20 C21 119.2(9) . 2_756
C21 C20 C24 120.4(4) . .
C21 C20 C24 120.4(4) 2_756 .
C20 C21 C22 120.6(8) . .
C23 C22 C21 118.8(8) . .
C22 C23 C22 122.0(10) . 2_756
O5 C24 O5 124.7(8) . 2_756
O5 C24 C20 117.6(4) . .
O5 C24 C20 117.6(4) 2_756 .
C30 C25 C26 119(3) . .
C30 C25 C31 125(2) . .
C26 C25 C31 116(2) . .
C27 C26 C25 119(2) . .
C26 C27 C28 119.0(18) . .
C29 C28 C27 119(2) . .
C28 C29 C30 123(3) . .
C25 C30 C29 121(3) . .
C26' C25' C30' 118(3) . .
C26' C25' C31 124(3) . .
C30' C25' C31 118(2) . .
C25' C26' C27' 121(3) . .
C28' C27' C26' 121(2) . .
C27' C28' C29' 121(2) . .
C30' C29' C28' 117(3) . .
C29' C30' C25' 121(3) . .
O6 C31 O7 126.1(6) . .
O6 C31 C25' 111.4(11) . .
O7 C31 C25' 122.2(12) . .
O6 C31 C25 121.4(10) . .
O7 C31 C25 112.1(10) . .
C25' C31 C25 15.8(10) . .
O11 Cl1 O9 120(2) . .
O11 Cl1 O12 102(2) . .
O9 Cl1 O12 86(2) . .
O11 Cl1 O10 115(2) . .
O9 Cl1 O10 107(2) . .
O12 Cl1 O10 125(2) . .

loop_
_geom_bond_atom_site_label_1
_geom_bond_atom_site_label_2
_geom_bond_distance
_geom_bond_site_symmetry_2
Gd O5 2.344(4) .
Gd O7 2.348(4) 2_756
Gd O2 2.389(4) .
Gd O1 2.399(4) 2_756
Gd O8 2.424(5) .
Gd O4 2.437(4) .
Gd O3 2.437(4) .
Gd O1 2.455(4) .
Gd Ni 3.3778(8) 2_756
Gd Ni 3.4571(8) .
Gd Gd 3.9673(5) 2_756
Ni N1' 1.973(18) .
Ni O6 2.031(5) .
Ni N2 2.039(7) .
Ni O2 2.045(4) .
Ni O1 2.052(4) .
Ni O2 2.111(4) 2_756
Ni N1 2.206(15) .
Ni Gd 3.3779(8) 2_756
O1 C6 1.434(7) .
O1 Gd 2.399(4) 2_756
O2 C12 1.409(7) .
O2 Ni 2.111(4) 2_756
O3 C19 1.272(7) .
O4 C19 1.258(7) .
O5 C24 1.256(6) .
O6 C31 1.235(8) .
O7 C31 1.258(8) .
O7 Gd 2.348(4) 2_756
N2 C11 1.325(11) .
N2 C7 1.348(10) .
N1 C5 1.318(15) .
N1 C1 1.35(2) .
C1 C2 1.39(2) .
C2 C3 1.32(2) .
C3 C4 1.38(2) .
C4 C5 1.38(2) .
C5 C6 1.409(17) .
N1' C5' 1.302(18) .
N1' C1' 1.33(2) .
C1' C2' 1.37(2) .
C2' C3' 1.38(3) .
C3' C4' 1.39(3) .
C4' C5' 1.41(3) .
C5' C6 1.712(19) .
C7 C8 1.371(14) .
C8 C9 1.371(17) .
C9 C10 1.353(15) .
C10 C11 1.398(11) .
C11 C12 1.520(10) .
C13 C14 1.359(12) .
C13 C18 1.368(12) .
C13 C19 1.492(9) .
C14 C15 1.406(12) .
C15 C16 1.359(17) .
C16 C17 1.348(18) .
C17 C18 1.410(12) .
C20 C21 1.364(8) .
C20 C21 1.364(8) 2_756
C20 C24 1.488(12) .
C21 C22 1.391(10) .
C22 C23 1.352(10) .
C23 C22 1.352(10) 2_756
C24 O5 1.256(6) 2_756
C25 C30 1.27(4) .
C25 C26 1.45(3) .
C25 C31 1.53(3) .
C26 C27 1.38(2) .
C27 C28 1.40(3) .
C28 C29 1.30(3) .
C29 C30 1.41(4) .
C25' C26' 1.29(3) .
C25' C30' 1.46(5) .
C25' C31 1.50(3) .
C26' C27' 1.37(3) .
C27' C28' 1.33(3) .
C28' C29' 1.40(4) .
C29' C30' 1.34(5) .
Cl1 O11 1.20(3) .
Cl1 O9 1.30(3) .
Cl1 O12 1.40(5) .
Cl1 O10 1.41(4) .
O14 C32 1.353(13) .
O15 C33 1.518(15) .
O16 C34 1.499(19) .
